data_4338788
loop_
_publ_author_name
'Oishi, Masataka'
'Oshima, Masato'
'Suzuki, Hiroharu'

_publ_section_title
;
 A study on zr-ir multiple bonding active for C-h bond cleavage.
;
_journal_issue 13
_journal_name_full 'Inorganic chemistry'
_journal_page_first 6634
_journal_page_last 6654
_journal_paper_doi 10.1021/ic500258g
_journal_volume 53
_journal_year 2014
_chemical_formula_sum 'C48 H84 Ir2 N2 Si2 Zr2'
_chemical_formula_weight 1312.19
_chemical_name_systematic
; 
 ? 
;
_space_group_IT_number 14
_symmetry_cell_setting monoclinic
_symmetry_space_group_name_Hall '-P 2yn'
_symmetry_space_group_name_H-M 'P 1 21/n 1'
_atom_sites_solution_hydrogens geom
_atom_sites_solution_primary direct
_atom_sites_solution_secondary difmap
_audit_creation_method SHELXL-97
_cell_angle_alpha 90.00
_cell_angle_beta 103.1380(13)
_cell_angle_gamma 90.00
_cell_formula_units_Z 2
_cell_length_a 10.5754(4)
_cell_length_b 19.0250(6)
_cell_length_c 12.8991(5)
_cell_measurement_reflns_used 24391
_cell_measurement_temperature 158(2)
_cell_measurement_theta_max 27.48
_cell_measurement_theta_min 3.02
_cell_volume 2527.33(16)
_computing_cell_refinement PROCESS-AUTO
_computing_data_collection 'PROCESS-AUTO (Rigaku, 1998)'
_computing_data_reduction 'SHELXS-97 (Sheldrick, 1990)'
_computing_molecular_graphics 'ORTEX (P.McArdle, 1995)'
_computing_publication_material SHELXL-97
_computing_structure_refinement 'SHELXL-97 (Sheldrick, 1997)'
_computing_structure_solution SHELXS-97
_diffrn_ambient_temperature 158(2)
_diffrn_detector_area_resol_mean 10
_diffrn_measured_fraction_theta_full 0.998
_diffrn_measured_fraction_theta_max 0.998
_diffrn_measurement_device_type 'Rigaku R-AXIS RAPID Imaging Plate'
_diffrn_measurement_method \w
_diffrn_radiation_monochromator graphite
_diffrn_radiation_source 'Rigaku Rotating Anode Ultrax18'
_diffrn_radiation_type MoK\a
_diffrn_radiation_wavelength 0.71069
_diffrn_reflns_av_R_equivalents 0.0537
_diffrn_reflns_av_sigmaI/netI 0.0436
_diffrn_reflns_limit_h_max 13
_diffrn_reflns_limit_h_min -13
_diffrn_reflns_limit_k_max 24
_diffrn_reflns_limit_k_min -24
_diffrn_reflns_limit_l_max 14
_diffrn_reflns_limit_l_min -16
_diffrn_reflns_number 24004
_diffrn_reflns_theta_full 27.48
_diffrn_reflns_theta_max 27.48
_diffrn_reflns_theta_min 3.02
_exptl_absorpt_coefficient_mu 5.730
_exptl_absorpt_correction_T_max 0.5679
_exptl_absorpt_correction_T_min 0.3179
_exptl_absorpt_correction_type numerical
_exptl_crystal_colour orange
_exptl_crystal_density_diffrn 1.724
_exptl_crystal_density_meas ?
_exptl_crystal_density_method 'not measured'
_exptl_crystal_description chunk
_exptl_crystal_F_000 1296
_exptl_crystal_size_max 0.320
_exptl_crystal_size_mid 0.205
_exptl_crystal_size_min 0.118
_refine_diff_density_max 0.781
_refine_diff_density_min -1.110
_refine_diff_density_rms 0.116
_refine_ls_extinction_method none
_refine_ls_goodness_of_fit_ref 1.032
_refine_ls_hydrogen_treatment mixed
_refine_ls_matrix_type full
_refine_ls_number_parameters 289
_refine_ls_number_reflns 5771
_refine_ls_number_restraints 0
_refine_ls_restrained_S_all 1.032
_refine_ls_R_factor_all 0.0269
_refine_ls_R_factor_gt 0.0238
_refine_ls_shift/su_max 0.001
_refine_ls_shift/su_mean 0.000
_refine_ls_structure_factor_coef Fsqd
_refine_ls_weighting_details 'calc w=1/[\s^2^(Fo^2^)+(0.0000P)^2^+3.8162P] where P=(Fo^2^+2Fc^2^)/3'
_refine_ls_weighting_scheme calc
_refine_ls_wR_factor_gt 0.0530
_refine_ls_wR_factor_ref 0.0543
_reflns_number_gt 5361
_reflns_number_total 5771
_reflns_threshold_expression >2sigma(I)
_cod_data_source_file ic500258g_si_002.cif
_cod_data_source_block anti-9
_cod_depositor_comments
;
The following automatic conversions were performed:

'_symmetry_cell_setting' value 'Monoclinic' changed to 'monoclinic'
according to
/usr/data/users/saulius/crontab/automatic-downloads/rss-feeds/ACS/lib/dictionaries/cif_core.dic
dictionary named 'cif_core.dic' version 2.4.2 from
2011-04-26.

'_exptl_absorpt_correction_type' value 'Numerical'
changed to 'numerical' according to
/usr/data/users/saulius/crontab/automatic-downloads/rss-feeds/ACS/lib/dictionaries/cif_core.dic
dictionary named 'cif_core.dic' version 2.4.2 from 2011-04-26.

Automatic conversion script
Id: cif_fix_values 2281 2013-09-26 08:29:07Z andrius 

 Adding full bibliography for 4338782--4338806.cif.

The following automatic conversions were performed:

'_exptl_crystal_density_meas' value 'not measured' was changed to '?'
- the value is perceived as not measured.

Automatic conversion script
Id: cif_fix_values 3008 2015-01-20 13:52:24Z robertas 
;
_cod_original_sg_symbol_H-M P21/n
_cod_database_code 4338788

loop_
_symmetry_equiv_pos_as_xyz
'x, y, z'
'x+1/2, -y+1/2, z+1/2'
'-x, -y, -z'
'-x-1/2, y-1/2, -z-1/2'

loop_
_atom_site_label
_atom_site_type_symbol
_atom_site_fract_x
_atom_site_fract_y
_atom_site_fract_z
_atom_site_U_iso_or_equiv
_atom_site_adp_type
_atom_site_occupancy
_atom_site_symmetry_multiplicity
_atom_site_calc_flag
_atom_site_refinement_flags
Ir1 Ir 0.442327(11) 0.929830(6) 0.108101(9) 0.01615(5) Uani 1 1 d .
Zr1 Zr 0.62569(3) 0.944760(14) -0.00897(2) 0.01444(7) Uani 1 1 d .
Si1 Si 0.77450(9) 0.82881(5) -0.09327(8) 0.0263(2) Uani 1 1 d .
N1 N 0.6166(3) 0.86157(13) -0.1200(2) 0.0210(6) Uani 1 1 d .
C1 C 0.8402(3) 0.88879(17) 0.0203(3) 0.0251(7) Uani 1 1 d .
C2 C 0.8039(3) 0.88250(18) 0.1183(3) 0.0245(7) Uani 1 1 d .
H2 H 0.779(4) 0.849(2) 0.147(3) 0.029 Uiso 1 1 d .
C3 C 0.8045(3) 0.94920(19) 0.1653(3) 0.0264(7) Uani 1 1 d .
H3 H 0.787(4) 0.957(2) 0.223(3) 0.032 Uiso 1 1 d .
C4 C 0.8410(3) 0.99825(18) 0.0967(3) 0.0278(8) Uani 1 1 d .
H4 H 0.846(4) 1.052(2) 0.112(3) 0.033 Uiso 1 1 d .
C5 C 0.8629(3) 0.96140(18) 0.0073(3) 0.0249(7) Uani 1 1 d .
H5 H 0.884(4) 0.9842(19) -0.050(3) 0.030 Uiso 1 1 d .
C6 C 0.7984(4) 0.73567(19) -0.0462(4) 0.0431(11) Uani 1 1 d .
H6A H 0.7694 0.7038 -0.1066 0.052 Uiso 1 1 calc R
H6B H 0.7477 0.7270 0.0074 0.056(14) Uiso 1 1 calc R
H6C H 0.8906 0.7275 -0.0147 0.055(13) Uiso 1 1 calc R
C7 C 0.8654(4) 0.8407(2) -0.2000(4) 0.0435(10) Uani 1 1 d .
H7A H 0.8229 0.8137 -0.2630 0.052 Uiso 1 1 calc R
H7B H 0.9547 0.8239 -0.1746 0.052 Uiso 1 1 calc R
H7C H 0.8664 0.8906 -0.2185 0.056(14) Uiso 1 1 calc R
C8 C 0.5165(3) 0.83928(16) -0.2159(3) 0.0257(7) Uani 1 1 d .
C9 C 0.5276(4) 0.76036(18) -0.2374(3) 0.0374(9) Uani 1 1 d .
H9A H 0.5170 0.7335 -0.1751 0.044(12) Uiso 1 1 calc R
H9B H 0.6132 0.7504 -0.2513 0.053 Uiso 1 1 calc R
H9C H 0.4599 0.7468 -0.2995 0.044(12) Uiso 1 1 calc R
C10 C 0.3798(3) 0.8527(2) -0.1999(3) 0.0332(8) Uani 1 1 d .
H10A H 0.3695 0.8293 -0.1347 0.040 Uiso 1 1 calc R
H10B H 0.3158 0.8341 -0.2609 0.040 Uiso 1 1 calc R
H10C H 0.3665 0.9034 -0.1939 0.040 Uiso 1 1 calc R
C11 C 0.5329(4) 0.8812(2) -0.3123(3) 0.0388(9) Uani 1 1 d .
H11A H 0.6160 0.8692 -0.3291 0.045(12) Uiso 1 1 calc R
H11B H 0.5313 0.9316 -0.2966 0.054 Uiso 1 1 calc R
H11C H 0.4619 0.8700 -0.3733 0.054 Uiso 1 1 calc R
C12 C 0.2957(3) 0.89248(16) 0.2073(3) 0.0218(6) Uani 1 1 d .
C13 C 0.4246(3) 0.89510(17) 0.2751(3) 0.0248(7) Uani 1 1 d .
C14 C 0.5035(3) 0.84450(18) 0.2367(3) 0.0305(8) Uani 1 1 d .
C15 C 0.4286(4) 0.81355(16) 0.1435(3) 0.0291(8) Uani 1 1 d .
C16 C 0.3000(3) 0.84413(16) 0.1240(3) 0.0244(7) Uani 1 1 d .
C17 C 0.1772(4) 0.92670(19) 0.2290(3) 0.0351(9) Uani 1 1 d .
H17A H 0.1971 0.9755 0.2512 0.049(13) Uiso 1 1 calc R
H17B H 0.1492 0.9012 0.2859 0.059 Uiso 1 1 calc R
H17C H 0.1076 0.9259 0.1643 0.059 Uiso 1 1 calc R
C18 C 0.4618(5) 0.9332(2) 0.3782(3) 0.0451(11) Uani 1 1 d .
H18A H 0.4002 0.9715 0.3792 0.054 Uiso 1 1 calc R
H18B H 0.5494 0.9526 0.3865 0.054 Uiso 1 1 calc R
H18C H 0.4604 0.9006 0.4367 0.054 Uiso 1 1 calc R
C19 C 0.6354(4) 0.8215(3) 0.3003(4) 0.0528(13) Uani 1 1 d .
H19A H 0.6909 0.8628 0.3203 0.045(12) Uiso 1 1 calc R
H19B H 0.6754 0.7898 0.2570 0.054 Uiso 1 1 calc R
H19C H 0.6254 0.7969 0.3647 0.054 Uiso 1 1 calc R
C20 C 0.4677(5) 0.75378(19) 0.0816(4) 0.0513(12) Uani 1 1 d .
H20A H 0.4144 0.7544 0.0087 0.062 Uiso 1 1 calc R
H20B H 0.4546 0.7092 0.1157 0.062 Uiso 1 1 calc R
H20C H 0.5594 0.7587 0.0799 0.062 Uiso 1 1 calc R
C21 C 0.1855(4) 0.8208(2) 0.0383(3) 0.0393(9) Uani 1 1 d .
H21A H 0.2112 0.8183 -0.0300 0.047 Uiso 1 1 calc R
H21B H 0.1145 0.8547 0.0329 0.047 Uiso 1 1 calc R
H21C H 0.1566 0.7744 0.0562 0.047 Uiso 1 1 calc R
C22 C 0.8641(5) 1.0170(4) 0.4661(5) 0.0788(18) Uani 1 1 d .
H22A H 0.8469 1.0476 0.5234 0.095 Uiso 1 1 calc R
H22B H 0.7825 1.0125 0.4109 0.095 Uiso 1 1 calc R
C23 C 0.9048(8) 0.9478(4) 0.5096(6) 0.110(3) Uani 1 1 d .
H23A H 0.9070 0.9150 0.4504 0.132 Uiso 1 1 calc R
H23B H 0.8405 0.9298 0.5481 0.132 Uiso 1 1 calc R
C24 C 0.9673(9) 1.0503(4) 0.4179(8) 0.144(5) Uani 1 1 d .
H24A H 0.9734 1.0238 0.3532 0.173 Uiso 1 1 calc R
H24B H 0.9405 1.0990 0.3959 0.173 Uiso 1 1 calc R
H25 H 0.544(8) 0.999(4) 0.136(7) 0.173 Uiso 1 1 d .
H26 H 0.407(9) 0.931(4) -0.022(8) 0.173 Uiso 1 1 d .

loop_
_atom_site_aniso_label
_atom_site_aniso_U_11
_atom_site_aniso_U_22
_atom_site_aniso_U_33
_atom_site_aniso_U_23
_atom_site_aniso_U_13
_atom_site_aniso_U_12
Ir1 0.01729(7) 0.01497(7) 0.01676(7) 0.00247(4) 0.00503(5) -0.00089(4)
Zr1 0.01428(13) 0.01372(13) 0.01534(15) -0.00004(10) 0.00338(11) 0.00030(10)
Si1 0.0288(5) 0.0246(4) 0.0264(5) -0.0048(4) 0.0079(4) 0.0076(4)
N1 0.0239(13) 0.0191(12) 0.0191(14) -0.0035(10) 0.0031(11) 0.0006(11)
C1 0.0159(14) 0.0283(16) 0.0296(19) -0.0013(14) 0.0018(13) 0.0066(13)
C2 0.0177(15) 0.0265(16) 0.0271(19) 0.0028(14) 0.0003(13) 0.0027(13)
C3 0.0204(16) 0.0353(18) 0.0208(18) -0.0049(14) -0.0011(14) 0.0037(14)
C4 0.0181(15) 0.0261(16) 0.035(2) -0.0034(14) -0.0022(14) -0.0034(13)
C5 0.0144(14) 0.0315(17) 0.0289(19) 0.0041(14) 0.0050(13) 0.0018(13)
C6 0.049(2) 0.0289(19) 0.046(3) -0.0064(17) 0.000(2) 0.0165(18)
C7 0.043(2) 0.054(3) 0.038(2) -0.0110(19) 0.0181(18) 0.008(2)
C8 0.0322(17) 0.0219(15) 0.0215(18) -0.0060(13) 0.0025(14) -0.0015(14)
C9 0.047(2) 0.0270(17) 0.036(2) -0.0126(16) 0.0055(18) -0.0065(17)
C10 0.0316(18) 0.0370(19) 0.027(2) -0.0092(15) -0.0026(15) -0.0031(16)
C11 0.051(2) 0.040(2) 0.023(2) 0.0009(16) 0.0031(17) -0.0073(19)
C12 0.0249(15) 0.0213(15) 0.0217(17) 0.0038(12) 0.0107(13) -0.0003(13)
C13 0.0330(17) 0.0239(15) 0.0186(17) 0.0063(13) 0.0080(13) -0.0081(14)
C14 0.0260(17) 0.0279(17) 0.039(2) 0.0201(15) 0.0093(15) 0.0029(14)
C15 0.044(2) 0.0158(14) 0.036(2) 0.0067(13) 0.0249(16) 0.0017(14)
C16 0.0286(17) 0.0207(15) 0.0267(18) 0.0015(13) 0.0123(14) -0.0068(13)
C17 0.037(2) 0.035(2) 0.040(2) 0.0095(16) 0.0241(18) 0.0055(16)
C18 0.066(3) 0.044(2) 0.023(2) 0.0036(16) 0.0041(19) -0.022(2)
C19 0.036(2) 0.068(3) 0.055(3) 0.040(2) 0.011(2) 0.009(2)
C20 0.084(3) 0.0210(17) 0.066(3) 0.0033(18) 0.054(3) 0.009(2)
C21 0.044(2) 0.045(2) 0.031(2) -0.0044(17) 0.0114(17) -0.0222(18)
C22 0.055(3) 0.105(5) 0.072(4) -0.022(4) 0.007(3) 0.003(3)
C23 0.117(6) 0.099(5) 0.094(6) 0.038(4) -0.020(5) -0.065(5)
C24 0.156(8) 0.093(5) 0.139(8) 0.066(5) -0.058(7) -0.067(5)

loop_
_atom_type_symbol
_atom_type_description
_atom_type_scat_dispersion_real
_atom_type_scat_dispersion_imag
_atom_type_scat_source
C C 0.0033 0.0016 'International Tables Vol C Tables 4.2.6.8 and 6.1.1.4'
H H 0.0000 0.0000 'International Tables Vol C Tables 4.2.6.8 and 6.1.1.4'
N N 0.0061 0.0033 'International Tables Vol C Tables 4.2.6.8 and 6.1.1.4'
Ir Ir -1.4442 7.9887 'International Tables Vol C Tables 4.2.6.8 and 6.1.1.4'
Si Si 0.0817 0.0704 'International Tables Vol C Tables 4.2.6.8 and 6.1.1.4'
Zr Zr -2.9673 0.5597 'International Tables Vol C Tables 4.2.6.8 and 6.1.1.4'

loop_
_geom_angle_atom_site_label_1
_geom_angle_atom_site_label_2
_geom_angle_atom_site_label_3
_geom_angle
_geom_angle_site_symmetry_1
_geom_angle_site_symmetry_3
C16 Ir1 C15 37.27(12) . .
C16 Ir1 C13 60.68(12) . .
C15 Ir1 C13 60.63(12) . .
C16 Ir1 C14 60.70(12) . .
C15 Ir1 C14 35.89(13) . .
C13 Ir1 C14 36.26(13) . .
C16 Ir1 C12 36.05(12) . .
C15 Ir1 C12 60.81(12) . .
C13 Ir1 C12 36.28(11) . .
C14 Ir1 C12 60.27(12) . .
C16 Ir1 Zr1 124.34(8) . 3_675
C15 Ir1 Zr1 157.72(10) . 3_675
C13 Ir1 Zr1 128.44(9) . 3_675
C14 Ir1 Zr1 162.71(10) . 3_675
C12 Ir1 Zr1 112.74(8) . 3_675
C16 Ir1 Zr1 134.17(9) . .
C15 Ir1 Zr1 107.37(9) . .
C13 Ir1 Zr1 140.07(9) . .
C14 Ir1 Zr1 110.65(9) . .
C12 Ir1 Zr1 168.18(8) . .
Zr1 Ir1 Zr1 78.128(10) 3_675 .
N1 Zr1 C1 71.29(11) . .
N1 Zr1 C5 92.42(11) . .
C1 Zr1 C5 33.33(11) . .
N1 Zr1 C2 90.10(11) . .
C1 Zr1 C2 32.99(12) . .
C5 Zr1 C2 53.83(12) . .
N1 Zr1 C4 123.34(11) . .
C1 Zr1 C4 54.33(11) . .
C5 Zr1 C4 32.28(12) . .
C2 Zr1 C4 52.91(11) . .
N1 Zr1 C3 121.50(11) . .
C1 Zr1 C3 54.12(11) . .
C5 Zr1 C3 53.10(12) . .
C2 Zr1 C3 32.01(11) . .
C4 Zr1 C3 31.40(12) . .
N1 Zr1 Ir1 111.70(7) . 3_675
C1 Zr1 Ir1 125.99(8) . 3_675
C5 Zr1 Ir1 94.69(8) . 3_675
C2 Zr1 Ir1 143.37(8) . 3_675
C4 Zr1 Ir1 90.56(8) . 3_675
C3 Zr1 Ir1 116.21(8) . 3_675
N1 Zr1 Ir1 111.50(8) . .
C1 Zr1 Ir1 128.11(9) . .
C5 Zr1 Ir1 142.69(9) . .
C2 Zr1 Ir1 96.41(9) . .
C4 Zr1 Ir1 113.64(9) . .
C3 Zr1 Ir1 89.63(9) . .
Ir1 Zr1 Ir1 101.872(9) 3_675 .
N1 Zr1 Si1 33.69(7) . .
C1 Zr1 Si1 37.62(8) . .
C5 Zr1 Si1 61.99(8) . .
C2 Zr1 Si1 61.20(9) . .
C4 Zr1 Si1 90.49(8) . .
C3 Zr1 Si1 89.94(8) . .
Ir1 Zr1 Si1 124.64(2) 3_675 .
Ir1 Zr1 Si1 127.66(2) . .
N1 Zr1 Zr1 125.75(7) . 3_675
C1 Zr1 Zr1 162.94(8) . 3_675
C5 Zr1 Zr1 134.13(8) . 3_675
C2 Zr1 Zr1 136.46(9) . 3_675
C4 Zr1 Zr1 109.04(8) . 3_675
C3 Zr1 Zr1 110.18(8) . 3_675
Ir1 Zr1 Zr1 50.996(8) 3_675 3_675
Ir1 Zr1 Zr1 50.876(8) . 3_675
Si1 Zr1 Zr1 159.35(2) . 3_675
N1 Si1 C1 96.08(13) . .
N1 Si1 C7 116.31(17) . .
C1 Si1 C7 110.13(18) . .
N1 Si1 C6 117.10(17) . .
C1 Si1 C6 109.04(17) . .
C7 Si1 C6 107.4(2) . .
N1 Si1 Zr1 42.49(8) . .
C1 Si1 Zr1 53.63(10) . .
C7 Si1 Zr1 124.79(14) . .
C6 Si1 Zr1 127.72(16) . .
C8 N1 Si1 121.9(2) . .
C8 N1 Zr1 133.2(2) . .
Si1 N1 Zr1 103.82(12) . .
C2 C1 C5 106.1(3) . .
C2 C1 Si1 121.7(3) . .
C5 C1 Si1 123.1(3) . .
C2 C1 Zr1 75.16(19) . .
C5 C1 Zr1 74.62(18) . .
Si1 C1 Zr1 88.75(12) . .
C3 C2 C1 109.6(3) . .
C3 C2 Zr1 77.54(19) . .
C1 C2 Zr1 71.85(18) . .
C4 C3 C2 107.7(3) . .
C4 C3 Zr1 74.04(19) . .
C2 C3 Zr1 70.45(18) . .
C3 C4 C5 107.8(3) . .
C3 C4 Zr1 74.56(19) . .
C5 C4 Zr1 70.24(18) . .
C4 C5 C1 108.9(3) . .
C4 C5 Zr1 77.49(19) . .
C1 C5 Zr1 72.05(17) . .
N1 C8 C11 109.7(3) . .
N1 C8 C10 110.7(3) . .
C11 C8 C10 108.1(3) . .
N1 C8 C9 110.9(3) . .
C11 C8 C9 109.8(3) . .
C10 C8 C9 107.6(3) . .
C16 C12 C13 107.0(3) . .
C16 C12 C17 126.5(3) . .
C13 C12 C17 126.1(3) . .
C16 C12 Ir1 69.13(18) . .
C13 C12 Ir1 70.59(18) . .
C17 C12 Ir1 131.3(2) . .
C14 C13 C12 108.2(3) . .
C14 C13 C18 125.4(3) . .
C12 C13 C18 125.4(3) . .
C14 C13 Ir1 72.08(19) . .
C12 C13 Ir1 73.13(19) . .
C18 C13 Ir1 129.5(2) . .
C15 C14 C13 108.4(3) . .
C15 C14 C19 127.7(4) . .
C13 C14 C19 123.0(4) . .
C15 C14 Ir1 70.67(18) . .
C13 C14 Ir1 71.66(18) . .
C19 C14 Ir1 131.8(3) . .
C14 C15 C16 107.7(3) . .
C14 C15 C20 126.9(4) . .
C16 C15 C20 125.0(4) . .
C14 C15 Ir1 73.45(18) . .
C16 C15 Ir1 70.98(17) . .
C20 C15 Ir1 126.4(3) . .
C12 C16 C15 108.6(3) . .
C12 C16 C21 125.9(3) . .
C15 C16 C21 125.1(3) . .
C12 C16 Ir1 74.83(18) . .
C15 C16 Ir1 71.75(18) . .
C21 C16 Ir1 125.8(2) . .
C23 C22 C24 111.1(6) . .
C22 C23 C24 112.0(5) . 3_776
C23 C24 C22 113.4(7) 3_776 .

loop_
_geom_bond_atom_site_label_1
_geom_bond_atom_site_label_2
_geom_bond_distance
_geom_bond_site_symmetry_2
Ir1 C16 2.260(3) .
Ir1 C15 2.270(3) .
Ir1 C13 2.300(3) .
Ir1 C14 2.306(3) .
Ir1 C12 2.334(3) .
Ir1 Zr1 2.7253(3) 3_675
Ir1 Zr1 2.7299(3) .
Zr1 N1 2.122(3) .
Zr1 C1 2.456(3) .
Zr1 C5 2.490(3) .
Zr1 C2 2.499(3) .
Zr1 C4 2.583(3) .
Zr1 C3 2.589(3) .
Zr1 Ir1 2.7253(3) 3_675
Zr1 Si1 3.0500(9) .
Zr1 Zr1 3.4378(6) 3_675
Si1 N1 1.742(3) .
Si1 C1 1.862(3) .
Si1 C7 1.863(4) .
Si1 C6 1.872(4) .
N1 C8 1.496(4) .
C1 C2 1.408(5) .
C1 C5 1.419(5) .
C2 C3 1.406(5) .
C3 C4 1.399(5) .
C4 C5 1.413(5) .
C8 C11 1.520(5) .
C8 C10 1.527(5) .
C8 C9 1.536(4) .
C12 C16 1.423(5) .
C12 C13 1.443(4) .
C12 C17 1.494(5) .
C13 C14 1.434(5) .
C13 C18 1.487(5) .
C14 C15 1.410(5) .
C14 C19 1.513(5) .
C15 C16 1.448(5) .
C15 C20 1.500(5) .
C16 C21 1.509(5) .
C22 C23 1.457(9) .
C22 C24 1.513(11) .
C23 C24 1.459(9) 3_776
C24 C23 1.459(9) 3_776

loop_
_geom_torsion_atom_site_label_1
_geom_torsion_atom_site_label_2
_geom_torsion_atom_site_label_3
_geom_torsion_atom_site_label_4
_geom_torsion
_geom_torsion_site_symmetry_1
_geom_torsion_site_symmetry_4
C16 Ir1 Zr1 N1 7.55(14) . .
C15 Ir1 Zr1 N1 38.39(13) . .
C13 Ir1 Zr1 N1 103.11(15) . .
C14 Ir1 Zr1 N1 76.27(13) . .
C12 Ir1 Zr1 N1 38.1(4) . .
Zr1 Ir1 Zr1 N1 -119.27(7) 3_675 .
C16 Ir1 Zr1 C1 -75.02(15) . .
C15 Ir1 Zr1 C1 -44.19(14) . .
C13 Ir1 Zr1 C1 20.54(16) . .
C14 Ir1 Zr1 C1 -6.31(14) . .
C12 Ir1 Zr1 C1 -44.4(4) . .
Zr1 Ir1 Zr1 C1 158.15(10) 3_675 .
C16 Ir1 Zr1 C5 -118.75(18) . .
C15 Ir1 Zr1 C5 -87.91(17) . .
C13 Ir1 Zr1 C5 -23.19(18) . .
C14 Ir1 Zr1 C5 -50.03(17) . .
C12 Ir1 Zr1 C5 -88.2(4) . .
Zr1 Ir1 Zr1 C5 114.43(13) 3_675 .
C16 Ir1 Zr1 C2 -85.09(14) . .
C15 Ir1 Zr1 C2 -54.25(13) . .
C13 Ir1 Zr1 C2 10.47(15) . .
C14 Ir1 Zr1 C2 -16.37(13) . .
C12 Ir1 Zr1 C2 -54.5(4) . .
Zr1 Ir1 Zr1 C2 148.09(8) 3_675 .
C16 Ir1 Zr1 C4 -137.27(14) . .
C15 Ir1 Zr1 C4 -106.43(13) . .
C13 Ir1 Zr1 C4 -41.71(15) . .
C14 Ir1 Zr1 C4 -68.55(13) . .
C12 Ir1 Zr1 C4 -106.7(4) . .
Zr1 Ir1 Zr1 C4 95.91(8) 3_675 .
C16 Ir1 Zr1 C3 -116.44(14) . .
C15 Ir1 Zr1 C3 -85.60(13) . .
C13 Ir1 Zr1 C3 -20.88(15) . .
C14 Ir1 Zr1 C3 -47.72(13) . .
C12 Ir1 Zr1 C3 -85.8(4) . .
Zr1 Ir1 Zr1 C3 116.74(8) 3_675 .
C16 Ir1 Zr1 Ir1 126.83(12) . 3_675
C15 Ir1 Zr1 Ir1 157.66(10) . 3_675
C13 Ir1 Zr1 Ir1 -137.62(13) . 3_675
C14 Ir1 Zr1 Ir1 -164.46(10) . 3_675
C12 Ir1 Zr1 Ir1 157.4(4) . 3_675
Zr1 Ir1 Zr1 Ir1 0.0 3_675 3_675
C16 Ir1 Zr1 Si1 -26.80(12) . .
C15 Ir1 Zr1 Si1 4.04(11) . .
C13 Ir1 Zr1 Si1 68.76(13) . .
C14 Ir1 Zr1 Si1 41.92(11) . .
C12 Ir1 Zr1 Si1 3.8(4) . .
Zr1 Ir1 Zr1 Si1 -153.62(3) 3_675 .
C16 Ir1 Zr1 Zr1 126.83(12) . 3_675
C15 Ir1 Zr1 Zr1 157.66(10) . 3_675
C13 Ir1 Zr1 Zr1 -137.62(13) . 3_675
C14 Ir1 Zr1 Zr1 -164.46(10) . 3_675
C12 Ir1 Zr1 Zr1 157.4(4) . 3_675
C1 Zr1 Si1 N1 177.2(2) . .
C5 Zr1 Si1 N1 -152.16(17) . .
C2 Zr1 Si1 N1 145.91(17) . .
C4 Zr1 Si1 N1 -167.95(16) . .
C3 Zr1 Si1 N1 160.65(16) . .
Ir1 Zr1 Si1 N1 -76.93(14) 3_675 .
Ir1 Zr1 Si1 N1 71.17(14) . .
Zr1 Zr1 Si1 N1 -6.56(16) 3_675 .
N1 Zr1 Si1 C1 -177.2(2) . .
C5 Zr1 Si1 C1 30.66(17) . .
C2 Zr1 Si1 C1 -31.28(16) . .
C4 Zr1 Si1 C1 14.86(17) . .
C3 Zr1 Si1 C1 -16.53(17) . .
Ir1 Zr1 Si1 C1 105.89(14) 3_675 .
Ir1 Zr1 Si1 C1 -106.01(14) . .
Zr1 Zr1 Si1 C1 176.26(15) 3_675 .
N1 Zr1 Si1 C7 92.3(2) . .
C1 Zr1 Si1 C7 -90.5(2) . .
C5 Zr1 Si1 C7 -59.84(19) . .
C2 Zr1 Si1 C7 -121.78(19) . .
C4 Zr1 Si1 C7 -75.64(19) . .
C3 Zr1 Si1 C7 -107.03(19) . .
Ir1 Zr1 Si1 C7 15.38(17) 3_675 .
Ir1 Zr1 Si1 C7 163.48(17) . .
Zr1 Zr1 Si1 C7 85.75(18) 3_675 .
N1 Zr1 Si1 C6 -90.5(2) . .
C1 Zr1 Si1 C6 86.7(2) . .
C5 Zr1 Si1 C6 117.36(19) . .
C2 Zr1 Si1 C6 55.43(19) . .
C4 Zr1 Si1 C6 101.57(18) . .
C3 Zr1 Si1 C6 70.17(19) . .
Ir1 Zr1 Si1 C6 -167.41(16) 3_675 .
Ir1 Zr1 Si1 C6 -19.31(17) . .
Zr1 Zr1 Si1 C6 -97.04(18) 3_675 .
C1 Si1 N1 C8 172.1(3) . .
C7 Si1 N1 C8 56.1(3) . .
C6 Si1 N1 C8 -72.9(3) . .
Zr1 Si1 N1 C8 169.8(3) . .
C1 Si1 N1 Zr1 2.28(16) . .
C7 Si1 N1 Zr1 -113.75(18) . .
C6 Si1 N1 Zr1 117.30(18) . .
C1 Zr1 N1 C8 -169.9(3) . .
C5 Zr1 N1 C8 -143.8(3) . .
C2 Zr1 N1 C8 162.4(3) . .
C4 Zr1 N1 C8 -153.7(3) . .
C3 Zr1 N1 C8 169.0(3) . .
Ir1 Zr1 N1 C8 -47.7(3) 3_675 .
Ir1 Zr1 N1 C8 65.5(3) . .
Si1 Zr1 N1 C8 -168.1(4) . .
Zr1 Zr1 N1 C8 9.0(3) 3_675 .
C1 Zr1 N1 Si1 -1.81(13) . .
C5 Zr1 N1 Si1 24.38(15) . .
C2 Zr1 N1 Si1 -29.42(14) . .
C4 Zr1 N1 Si1 14.47(19) . .
C3 Zr1 N1 Si1 -22.86(19) . .
Ir1 Zr1 N1 Si1 120.39(10) 3_675 .
Ir1 Zr1 N1 Si1 -126.35(11) . .
Zr1 Zr1 N1 Si1 177.15(7) 3_675 .
N1 Si1 C1 C2 69.8(3) . .
C7 Si1 C1 C2 -169.3(3) . .
C6 Si1 C1 C2 -51.7(3) . .
Zr1 Si1 C1 C2 71.7(2) . .
N1 Si1 C1 C5 -72.6(3) . .
C7 Si1 C1 C5 48.3(3) . .
C6 Si1 C1 C5 166.0(3) . .
Zr1 Si1 C1 C5 -70.7(2) . .
N1 Si1 C1 Zr1 -1.91(14) . .
C7 Si1 C1 Zr1 119.00(16) . .
C6 Si1 C1 Zr1 -123.34(17) . .
N1 Zr1 C1 C2 -121.7(2) . .
C5 Zr1 C1 C2 111.7(3) . .
C4 Zr1 C1 C2 75.1(2) . .
C3 Zr1 C1 C2 36.12(19) . .
Ir1 Zr1 C1 C2 134.65(17) 3_675 .
Ir1 Zr1 C1 C2 -18.6(2) . .
Si1 Zr1 C1 C2 -123.3(2) . .
Zr1 Zr1 C1 C2 61.2(4) 3_675 .
N1 Zr1 C1 C5 126.6(2) . .
C2 Zr1 C1 C5 -111.7(3) . .
C4 Zr1 C1 C5 -36.6(2) . .
C3 Zr1 C1 C5 -75.6(2) . .
Ir1 Zr1 C1 C5 22.9(2) 3_675 .
Ir1 Zr1 C1 C5 -130.31(18) . .
Si1 Zr1 C1 C5 125.0(3) . .
Zr1 Zr1 C1 C5 -50.5(4) 3_675 .
N1 Zr1 C1 Si1 1.65(12) . .
C5 Zr1 C1 Si1 -125.0(3) . .
C2 Zr1 C1 Si1 123.3(2) . .
C4 Zr1 C1 Si1 -161.6(2) . .
C3 Zr1 C1 Si1 159.4(2) . .
Ir1 Zr1 C1 Si1 -102.03(11) 3_675 .
Ir1 Zr1 C1 Si1 104.72(12) . .
Zr1 Zr1 C1 Si1 -175.50(18) 3_675 .
C5 C1 C2 C3 -0.3(4) . .
Si1 C1 C2 C3 -148.1(2) . .
Zr1 C1 C2 C3 -69.0(2) . .
C5 C1 C2 Zr1 68.8(2) . .
Si1 C1 C2 Zr1 -79.0(2) . .
N1 Zr1 C2 C3 169.4(2) . .
C1 Zr1 C2 C3 115.7(3) . .
C5 Zr1 C2 C3 76.5(2) . .
C4 Zr1 C2 C3 36.0(2) . .
Ir1 Zr1 C2 C3 40.9(3) 3_675 .
Ir1 Zr1 C2 C3 -78.9(2) . .
Si1 Zr1 C2 C3 151.3(2) . .
Zr1 Zr1 C2 C3 -42.4(3) 3_675 .
N1 Zr1 C2 C1 53.7(2) . .
C5 Zr1 C2 C1 -39.2(2) . .
C4 Zr1 C2 C1 -79.7(2) . .
C3 Zr1 C2 C1 -115.7(3) . .
Ir1 Zr1 C2 C1 -74.8(2) 3_675 .
Ir1 Zr1 C2 C1 165.37(18) . .
Si1 Zr1 C2 C1 35.60(17) . .
Zr1 Zr1 C2 C1 -158.10(15) 3_675 .
C1 C2 C3 C4 0.2(4) . .
Zr1 C2 C3 C4 -65.2(2) . .
C1 C2 C3 Zr1 65.3(2) . .
N1 Zr1 C3 C4 103.5(2) . .
C1 Zr1 C3 C4 78.7(2) . .
C5 Zr1 C3 C4 37.0(2) . .
C2 Zr1 C3 C4 115.9(3) . .
Ir1 Zr1 C3 C4 -38.2(2) 3_675 .
Ir1 Zr1 C3 C4 -141.3(2) . .
Si1 Zr1 C3 C4 91.0(2) . .
Zr1 Zr1 C3 C4 -93.7(2) 3_675 .
N1 Zr1 C3 C2 -12.4(3) . .
C1 Zr1 C3 C2 -37.3(2) . .
C5 Zr1 C3 C2 -79.0(2) . .
C4 Zr1 C3 C2 -115.9(3) . .
Ir1 Zr1 C3 C2 -154.16(19) 3_675 .
Ir1 Zr1 C3 C2 102.8(2) . .
Si1 Zr1 C3 C2 -24.9(2) . .
Zr1 Zr1 C3 C2 150.3(2) 3_675 .
C2 C3 C4 C5 0.0(4) . .
Zr1 C3 C4 C5 -62.8(2) . .
C2 C3 C4 Zr1 62.8(2) . .
N1 Zr1 C4 C3 -97.0(2) . .
C1 Zr1 C4 C3 -78.0(2) . .
C5 Zr1 C4 C3 -115.8(3) . .
C2 Zr1 C4 C3 -36.7(2) . .
Ir1 Zr1 C4 C3 146.3(2) 3_675 .
Ir1 Zr1 C4 C3 43.0(2) . .
Si1 Zr1 C4 C3 -89.1(2) . .
Zr1 Zr1 C4 C3 97.8(2) 3_675 .
N1 Zr1 C4 C5 18.8(3) . .
C1 Zr1 C4 C5 37.9(2) . .
C2 Zr1 C4 C5 79.1(2) . .
C3 Zr1 C4 C5 115.8(3) . .
Ir1 Zr1 C4 C5 -97.9(2) 3_675 .
Ir1 Zr1 C4 C5 158.87(18) . .
Si1 Zr1 C4 C5 26.7(2) . .
Zr1 Zr1 C4 C5 -146.42(18) 3_675 .
C3 C4 C5 C1 -0.2(4) . .
Zr1 C4 C5 C1 -65.8(2) . .
C3 C4 C5 Zr1 65.7(2) . .
C2 C1 C5 C4 0.3(3) . .
Si1 C1 C5 C4 147.5(3) . .
Zr1 C1 C5 C4 69.4(2) . .
C2 C1 C5 Zr1 -69.2(2) . .
Si1 C1 C5 Zr1 78.1(2) . .
N1 Zr1 C5 C4 -164.4(2) . .
C1 Zr1 C5 C4 -114.8(3) . .
C2 Zr1 C5 C4 -76.0(2) . .
C3 Zr1 C5 C4 -35.9(2) . .
Ir1 Zr1 C5 C4 83.6(2) 3_675 .
Ir1 Zr1 C5 C4 -33.0(3) . .
Si1 Zr1 C5 C4 -149.4(2) . .
Zr1 Zr1 C5 C4 46.8(2) 3_675 .
N1 Zr1 C5 C1 -49.5(2) . .
C2 Zr1 C5 C1 38.8(2) . .
C4 Zr1 C5 C1 114.8(3) . .
C3 Zr1 C5 C1 78.9(2) . .
Ir1 Zr1 C5 C1 -161.56(19) 3_675 .
Ir1 Zr1 C5 C1 81.8(2) . .
Si1 Zr1 C5 C1 -34.51(18) . .
Zr1 Zr1 C5 C1 161.61(16) 3_675 .
Si1 N1 C8 C11 -82.0(3) . .
Zr1 N1 C8 C11 84.4(4) . .
Si1 N1 C8 C10 158.8(2) . .
Zr1 N1 C8 C10 -34.8(4) . .
Si1 N1 C8 C9 39.4(4) . .
Zr1 N1 C8 C9 -154.2(3) . .
C15 Ir1 C12 C16 -38.6(2) . .
C13 Ir1 C12 C16 -117.7(3) . .
C14 Ir1 C12 C16 -80.0(2) . .
Zr1 Ir1 C12 C16 117.62(17) 3_675 .
Zr1 Ir1 C12 C16 -38.3(5) . .
C16 Ir1 C12 C13 117.7(3) . .
C15 Ir1 C12 C13 79.1(2) . .
C14 Ir1 C12 C13 37.70(19) . .
Zr1 Ir1 C12 C13 -124.64(17) 3_675 .
Zr1 Ir1 C12 C13 79.4(4) . .
C16 Ir1 C12 C17 -120.8(4) . .
C15 Ir1 C12 C17 -159.4(4) . .
C13 Ir1 C12 C17 121.4(4) . .
C14 Ir1 C12 C17 159.1(4) . .
Zr1 Ir1 C12 C17 -3.2(3) 3_675 .
Zr1 Ir1 C12 C17 -159.2(3) . .
C16 C12 C13 C14 -4.2(4) . .
C17 C12 C13 C14 168.4(3) . .
Ir1 C12 C13 C14 -64.0(2) . .
C16 C12 C13 C18 -173.3(3) . .
C17 C12 C13 C18 -0.7(5) . .
Ir1 C12 C13 C18 126.9(3) . .
C16 C12 C13 Ir1 59.8(2) . .
C17 C12 C13 Ir1 -127.5(3) . .
C16 Ir1 C13 C14 79.4(2) . .
C15 Ir1 C13 C14 36.4(2) . .
C12 Ir1 C13 C14 116.1(3) . .
Zr1 Ir1 C13 C14 -168.21(16) 3_675 .
Zr1 Ir1 C13 C14 -45.6(2) . .
C16 Ir1 C13 C12 -36.68(18) . .
C15 Ir1 C13 C12 -79.7(2) . .
C14 Ir1 C13 C12 -116.1(3) . .
Zr1 Ir1 C13 C12 75.66(19) 3_675 .
Zr1 Ir1 C13 C12 -161.71(14) . .
C16 Ir1 C13 C18 -159.0(4) . .
C15 Ir1 C13 C18 158.0(4) . .
C14 Ir1 C13 C18 121.5(4) . .
C12 Ir1 C13 C18 -122.3(4) . .
Zr1 Ir1 C13 C18 -46.7(4) 3_675 .
Zr1 Ir1 C13 C18 75.9(4) . .
C12 C13 C14 C15 3.3(4) . .
C18 C13 C14 C15 172.4(3) . .
Ir1 C13 C14 C15 -61.4(2) . .
C12 C13 C14 C19 -166.8(3) . .
C18 C13 C14 C19 2.3(5) . .
Ir1 C13 C14 C19 128.5(3) . .
C12 C13 C14 Ir1 64.7(2) . .
C18 C13 C14 Ir1 -126.2(3) . .
C16 Ir1 C14 C15 38.6(2) . .
C13 Ir1 C14 C15 118.0(3) . .
C12 Ir1 C14 C15 80.3(2) . .
Zr1 Ir1 C14 C15 150.6(2) 3_675 .
Zr1 Ir1 C14 C15 -91.3(2) . .
C16 Ir1 C14 C13 -79.4(2) . .
C15 Ir1 C14 C13 -118.0(3) . .
C12 Ir1 C14 C13 -37.72(18) . .
Zr1 Ir1 C14 C13 32.6(4) 3_675 .
Zr1 Ir1 C14 C13 150.66(16) . .
C16 Ir1 C14 C19 162.4(5) . .
C15 Ir1 C14 C19 123.8(5) . .
C13 Ir1 C14 C19 -118.2(5) . .
C12 Ir1 C14 C19 -156.0(5) . .
Zr1 Ir1 C14 C19 -85.7(5) 3_675 .
Zr1 Ir1 C14 C19 32.4(4) . .
C13 C14 C15 C16 -1.1(4) . .
C19 C14 C15 C16 168.4(3) . .
Ir1 C14 C15 C16 -63.2(2) . .
C13 C14 C15 C20 -174.5(3) . .
C19 C14 C15 C20 -5.0(6) . .
Ir1 C14 C15 C20 123.5(4) . .
C13 C14 C15 Ir1 62.1(2) . .
C19 C14 C15 Ir1 -128.5(4) . .
C16 Ir1 C15 C14 -116.0(3) . .
C13 Ir1 C15 C14 -36.8(2) . .
C12 Ir1 C15 C14 -78.6(2) . .
Zr1 Ir1 C15 C14 -157.4(2) 3_675 .
Zr1 Ir1 C15 C14 101.4(2) . .
C13 Ir1 C15 C16 79.1(2) . .
C14 Ir1 C15 C16 116.0(3) . .
C12 Ir1 C15 C16 37.32(19) . .
Zr1 Ir1 C15 C16 -41.4(4) 3_675 .
Zr1 Ir1 C15 C16 -142.62(18) . .
C16 Ir1 C15 C20 120.0(5) . .
C13 Ir1 C15 C20 -160.9(4) . .
C14 Ir1 C15 C20 -124.0(5) . .
C12 Ir1 C15 C20 157.3(4) . .
Zr1 Ir1 C15 C20 78.6(4) 3_675 .
Zr1 Ir1 C15 C20 -22.6(4) . .
C13 C12 C16 C15 3.5(4) . .
C17 C12 C16 C15 -169.1(3) . .
Ir1 C12 C16 C15 64.3(2) . .
C13 C12 C16 C21 175.7(3) . .
C17 C12 C16 C21 3.1(5) . .
Ir1 C12 C16 C21 -123.5(3) . .
C13 C12 C16 Ir1 -60.8(2) . .
C17 C12 C16 Ir1 126.6(3) . .
C14 C15 C16 C12 -1.6(4) . .
C20 C15 C16 C12 172.0(3) . .
Ir1 C15 C16 C12 -66.3(2) . .
C14 C15 C16 C21 -173.8(3) . .
C20 C15 C16 C21 -0.2(6) . .
Ir1 C15 C16 C21 121.4(3) . .
C14 C15 C16 Ir1 64.8(2) . .
C20 C15 C16 Ir1 -121.7(4) . .
C15 Ir1 C16 C12 115.9(3) . .
C13 Ir1 C16 C12 36.91(18) . .
C14 Ir1 C16 C12 78.7(2) . .
Zr1 Ir1 C16 C12 -81.77(19) 3_675 .
Zr1 Ir1 C16 C12 169.79(14) . .
C13 Ir1 C16 C15 -79.0(2) . .
C14 Ir1 C16 C15 -37.2(2) . .
C12 Ir1 C16 C15 -115.9(3) . .
Zr1 Ir1 C16 C15 162.32(17) 3_675 .
Zr1 Ir1 C16 C15 53.9(2) . .
C15 Ir1 C16 C21 -120.5(4) . .
C13 Ir1 C16 C21 160.5(4) . .
C14 Ir1 C16 C21 -157.7(4) . .
C12 Ir1 C16 C21 123.6(4) . .
Zr1 Ir1 C16 C21 41.8(3) 3_675 .
Zr1 Ir1 C16 C21 -66.6(3) . .
C24 C22 C23 C24 52.1(12) . 3_776
C23 C22 C24 C23 -52.9(11) . 3_776
